data_1529944
loop_
_publ_author_name
'Fourquet, J.L.'
'Plet, F.'
'de Pape, R.'

_publ_section_title
;
 La structure cristalline de (C (N H2)3)2 Al F5 (H2 O)2
;
_journal_name_full 'Revue de Chimie Minerale'
_journal_page_first 183
_journal_page_last 190
_journal_volume 23
_journal_year 1986
_chemical_formula_sum 'C2 H16 Al F5 N6 O2'
_chemical_name_systematic '(C (N H2)3)2 Al F5 (H2 O)2'
_space_group_IT_number 62
_symmetry_space_group_name_Hall '-P 2ac 2n'
_symmetry_space_group_name_H-M 'P n m a'
_cell_angle_alpha 90
_cell_angle_beta 90
_cell_angle_gamma 90
_cell_formula_units_Z 4
_cell_length_a 20.05
_cell_length_b 7.291
_cell_length_c 7.834
_cell_volume 1145.210
_citation_journal_id_ASTM RVCMA8
_cod_data_source_file Fourquet_RVCMA8_1986_1359.cif
_cod_data_source_block C2H16Al1F5N6O2
_cod_original_cell_volume 1145.21
_cod_original_formula_sum 'C2 H16 Al1 F5 N6 O2'
_cod_database_code 1529944

loop_
_symmetry_equiv_pos_as_xyz
x,y,z
-x+1/2,-y,z+1/2
x+1/2,-y+1/2,-z+1/2
-x,y+1/2,-z
-x,-y,-z
x-1/2,y,-z-1/2
-x-1/2,y-1/2,z-1/2
x,-y-1/2,z

loop_
_atom_site_label
_atom_site_type_symbol
_atom_site_fract_x
_atom_site_fract_y
_atom_site_fract_z
_atom_site_occupancy
_atom_site_U_iso_or_equiv
_atom_site_attached_hydrogens
O2 O-2 0.1672 0.25 0.2826 1 0.0 2
N1 N-3 0.2532 0.412 0.7453 1 0.0 2
C1 C+4 0.2842 0.25 0.7049 1 0.0 0
N4 N-3 0.3806 0.25 0.2125 1 0.0 2
Al1 Al+3 0.069 0.25 0.8596 1 0.0 0
F1 F-1 0.0088 0.0753 0.8128 1 0.0 0
F2 F-1 0.0984 0.25 0.6415 1 0.0 0
N2 N-3 0.3437 0.25 0.6204 1 0.0 2
O1 O-2 0.0374 0.25 0.1013 1 0.0 2
N3 N-3 0.4252 0.0907 -0.0264 1 0.0 2
F3 F-1 0.1281 0.0761 0.9209 1 0.0 0
C2 C+4 0.4098 0.25 0.056 1 0.0 0
